data_2017055
loop_
_publ_author_name
'Tongwa, Paul'
'Kinnibrugh, Tiffany L.'
'Kicchaiahgari, Geetha R.'
'Khrustalev, Victor N.'
'Timofeeva, Tatiana V.'

_publ_section_title
;
 From small structural modifications to adjustment of structurally
 dependent properties:
 1-methyl-3,5-bis[(<i>E</i>)-2-thienylidene]-4-piperidone and
 3,5-bis[(<i>E</i>)-5-bromo-2-thienylidene]-1-methyl-4-piperidone
;
_journal_coeditor_code GZ3158
_journal_issue 4
_journal_name_full 'Acta Crystallographica Section C'
_journal_page_first o155
_journal_page_last o159
_journal_paper_doi 10.1107/S0108270109008336
_journal_volume 65
_journal_year 2009
_chemical_formula_iupac 'C16 H13 Br2 N O S2'
_chemical_formula_moiety 'C16 H13 Br2 N O S2'
_chemical_formula_sum 'C16 H13 Br2 N O S2'
_chemical_formula_weight 459.21
_chemical_melting_point_gt 422
_chemical_melting_point_lt 423
_chemical_name_systematic
;
3,5-bis[(<i>E</i>)-5-bromo-2-thienylidene]-1-methyl-4-piperidone
;
_space_group_IT_number 29
_symmetry_cell_setting orthorhombic
_symmetry_space_group_name_Hall 'P 2c -2ac'
_symmetry_space_group_name_H-M 'P c a 21'
_atom_sites_solution_hydrogens geom
_atom_sites_solution_primary direct
_atom_sites_solution_secondary difmap
_audit_creation_method SHELXL97
_cell_angle_alpha 90.00
_cell_angle_beta 90.00
_cell_angle_gamma 90.00
_cell_formula_units_Z 8
_cell_length_a 23.222(3)
_cell_length_b 5.8840(7)
_cell_length_c 23.994(3)
_cell_measurement_reflns_used 6205
_cell_measurement_temperature 100(2)
_cell_measurement_theta_max 26.8181
_cell_measurement_theta_min 2.4411
_cell_volume 3278.5(7)
_computing_cell_refinement 'SAINT-Plus (Bruker, 2001)'
_computing_data_collection 'APEX2 (Bruker, 2005)'
_computing_data_reduction 'SAINT-Plus (Bruker, 2001)'
_computing_molecular_graphics 'SHELXTL (Sheldrick, 2008)'
_computing_publication_material 'SHELXTL (Sheldrick, 2008)'
_computing_structure_refinement 'SHELXTL (Sheldrick, 2008)'
_computing_structure_solution 'SHELXTL (Sheldrick, 2008)'
_diffrn_ambient_temperature 100(2)
_diffrn_measured_fraction_theta_full 0.995
_diffrn_measured_fraction_theta_max 0.995
_diffrn_measurement_device_type 'Bruker APEXII CCD'
_diffrn_measurement_method '\f and \w'
_diffrn_radiation_monochromator graphite
_diffrn_radiation_source 'fine-focus sealed tube'
_diffrn_radiation_type MoK\a
_diffrn_radiation_wavelength 0.71073
_diffrn_reflns_av_R_equivalents 0.0985
_diffrn_reflns_av_sigmaI/netI 0.0849
_diffrn_reflns_limit_h_max 33
_diffrn_reflns_limit_h_min -33
_diffrn_reflns_limit_k_max 8
_diffrn_reflns_limit_k_min -8
_diffrn_reflns_limit_l_max 34
_diffrn_reflns_limit_l_min -34
_diffrn_reflns_number 49136
_diffrn_reflns_theta_full 30.76
_diffrn_reflns_theta_max 30.76
_diffrn_reflns_theta_min 1.95
_exptl_absorpt_coefficient_mu 5.199
_exptl_absorpt_correction_T_max 0.353
_exptl_absorpt_correction_T_min 0.111
_exptl_absorpt_correction_type multi-scan
_exptl_absorpt_process_details '(SADABS; Sheldrick, 2003)'
_exptl_crystal_colour pink
_exptl_crystal_density_diffrn 1.861
_exptl_crystal_density_method 'not measured'
_exptl_crystal_description needle
_exptl_crystal_F_000 1808
_exptl_crystal_size_max 0.50
_exptl_crystal_size_mid 0.30
_exptl_crystal_size_min 0.20
_refine_diff_density_max 1.480
_refine_diff_density_min -1.198
_refine_ls_abs_structure_details 'Flack (1983), with how many Friedel pairs?'
_refine_ls_abs_structure_Flack 0.347(7)
_refine_ls_extinction_method none
_refine_ls_goodness_of_fit_ref 1.018
_refine_ls_hydrogen_treatment constr
_refine_ls_matrix_type full
_refine_ls_number_parameters 400
_refine_ls_number_reflns 10192
_refine_ls_number_restraints 1
_refine_ls_restrained_S_all 1.018
_refine_ls_R_factor_all 0.0916
_refine_ls_R_factor_gt 0.0544
_refine_ls_shift/su_max 0.001
_refine_ls_shift/su_mean 0.000
_refine_ls_structure_factor_coef Fsqd
_refine_ls_weighting_details 'calc w = 1/[\s^2^(Fo^2^)+(0.0600P)^2^] where P=(Fo^2^+2Fc^2^)/3'
_refine_ls_weighting_scheme calc
_refine_ls_wR_factor_gt 0.1115
_refine_ls_wR_factor_ref 0.1219
_reflns_number_gt 7285
_reflns_number_total 10192
_reflns_threshold_expression I>2\s(I)
_cod_data_source_file gz3158.cif
_cod_data_source_block II
_cod_original_cell_volume 3278.6(7)
_cod_database_code 2017055
_cod_database_fobs_code 2017055

loop_
_symmetry_equiv_pos_as_xyz
'x, y, z'
'-x, -y, z+1/2'
'x+1/2, -y, z'
'-x+1/2, y, z+1/2'

loop_
_atom_site_type_symbol
_atom_site_label
_atom_site_fract_x
_atom_site_fract_y
_atom_site_fract_z
_atom_site_U_iso_or_equiv
_atom_site_adp_type
_atom_site_calc_flag
_atom_site_refinement_flags
_atom_site_occupancy
_atom_site_disorder_assembly
_atom_site_disorder_group
Br Br1A 0.689885(18) 1.05022(7) 0.783258(18) 0.02059(10) Uani d . 1 . .
Br Br2A 0.102389(19) 1.04778(8) 0.576412(19) 0.02223(10) Uani d . 1 . .
S S1A 0.56950(5) 0.89985(18) 0.73920(5) 0.0178(2) Uani d . 1 . .
S S2A 0.22088(5) 0.89080(19) 0.62297(5) 0.0182(2) Uani d . 1 . .
O O1A 0.40998(13) 0.3274(5) 0.64442(13) 0.0207(7) Uani d . 1 . .
N N1A 0.37507(16) 0.8598(6) 0.74114(15) 0.0163(8) Uani d . 1 . .
C C1A 0.4018(2) 0.5155(7) 0.66477(17) 0.0167(10) Uani d . 1 . .
C C2A 0.4502(2) 0.6433(7) 0.69223(18) 0.0165(10) Uani d . 1 . .
C C3A 0.43719(18) 0.8576(7) 0.72381(19) 0.0175(10) Uani d . 1 . .
H H3A 0.4621 0.8669 0.7572 0.021 Uiso calc R 1 . .
H H3B 0.4453 0.9912 0.7000 0.021 Uiso calc R 1 . .
C C4A 0.3376(2) 0.8555(7) 0.69200(19) 0.0200(10) Uani d . 1 . .
H H4A 0.3464 0.9875 0.6679 0.024 Uiso calc R 1 . .
H H4B 0.2969 0.8678 0.7039 0.024 Uiso calc R 1 . .
C C5A 0.34581(18) 0.6401(7) 0.65961(17) 0.0155(10) Uani d . 1 . .
C C6A 0.5044(2) 0.5607(8) 0.68478(18) 0.0189(10) Uani d . 1 . .
H H6A 0.5063 0.4228 0.6643 0.023 Uiso calc R 1 . .
C C7A 0.55891(18) 0.6464(8) 0.70261(18) 0.0159(10) Uani d . 1 . .
C C8A 0.61105(18) 0.5449(8) 0.69159(18) 0.0173(10) Uani d . 1 . .
H H8A 0.6146 0.4094 0.6703 0.021 Uiso calc R 1 . .
C C9A 0.6589(2) 0.6595(7) 0.71462(18) 0.0187(10) Uani d . 1 . .
H H9A 0.6975 0.6072 0.7119 0.022 Uiso calc R 1 . .
C C10A 0.64290(19) 0.8546(8) 0.7413(2) 0.0204(11) Uani d . 1 . .
C C11A 0.30750(19) 0.5517(7) 0.62361(18) 0.0175(10) Uani d . 1 . .
H H11A 0.3190 0.4109 0.6077 0.021 Uiso calc R 1 . .
C C12A 0.2523(2) 0.6317(7) 0.60489(17) 0.0179(10) Uani d . 1 . .
C C13A 0.21806(19) 0.5186(7) 0.5673(2) 0.0193(10) Uani d . 1 . .
H H13A 0.2280 0.3744 0.5523 0.023 Uiso calc R 1 . .
C C14A 0.16653(19) 0.6346(7) 0.55278(19) 0.0178(10) Uani d . 1 . .
H H14A 0.1383 0.5785 0.5276 0.021 Uiso calc R 1 . .
C C15A 0.16322(18) 0.8376(7) 0.58004(18) 0.0158(9) Uani d . 1 . .
C C16A 0.3627(2) 1.0627(8) 0.77440(18) 0.0238(11) Uani d . 1 . .
H H16A 0.3258 1.0434 0.7936 0.036 Uiso calc R 1 . .
H H16B 0.3607 1.1957 0.7499 0.036 Uiso calc R 1 . .
H H16C 0.3934 1.0848 0.8019 0.036 Uiso calc R 1 . .
Br Br1B 0.505326(19) 0.46082(8) 0.533274(19) 0.02180(10) Uani d . 1 . .
Br Br2B -0.077918(19) 0.40833(7) 0.337559(19) 0.02079(9) Uani d . 1 . .
S S1B 0.38547(5) 0.61760(19) 0.48936(5) 0.0178(2) Uani d . 1 . .
S S2B 0.04182(5) 0.59775(19) 0.37172(5) 0.0193(3) Uani d . 1 . .
O O1B 0.19818(13) 1.1861(5) 0.46577(13) 0.0194(7) Uani d . 1 . .
N N1B 0.23494(16) 0.6637(6) 0.36820(15) 0.0189(9) Uani d . 1 . .
C C1B 0.20602(18) 0.9974(7) 0.44500(18) 0.0160(10) Uani d . 1 . .
C C2B 0.26185(19) 0.8781(7) 0.45146(18) 0.0174(10) Uani d . 1 . .
C C3B 0.27099(19) 0.6598(7) 0.41848(18) 0.0175(10) Uani d . 1 . .
H H3C 0.3120 0.6459 0.4078 0.021 Uiso calc R 1 . .
H H3D 0.2607 0.5271 0.4418 0.021 Uiso calc R 1 . .
C C4B 0.17432(18) 0.6648(7) 0.38282(19) 0.0173(10) Uani d . 1 . .
H H4C 0.1652 0.5277 0.4051 0.021 Uiso calc R 1 . .
H H4D 0.1508 0.6604 0.3484 0.021 Uiso calc R 1 . .
C C5B 0.15931(18) 0.8750(8) 0.41601(18) 0.0166(10) Uani d . 1 . .
C C6B 0.29946(18) 0.9646(7) 0.48745(19) 0.0163(9) Uani d . 1 . .
H H6B 0.2882 1.1059 0.5032 0.020 Uiso calc R 1 . .
C C7B 0.3552(2) 0.8799(7) 0.50704(18) 0.0184(10) Uani d . 1 . .
C C8B 0.3908(2) 0.9926(8) 0.54402(18) 0.0199(11) Uani d . 1 . .
H H8B 0.3817 1.1368 0.5595 0.024 Uiso calc R 1 . .
C C9B 0.4416(2) 0.8737(8) 0.55655(18) 0.0184(10) Uani d . 1 . .
H H9B 0.4709 0.9303 0.5805 0.022 Uiso calc R 1 . .
C C10B 0.44414(19) 0.6701(8) 0.53083(19) 0.0190(10) Uani d . 1 . .
C C11B 0.10501(19) 0.9514(7) 0.42421(18) 0.0169(10) Uani d . 1 . .
H H11B 0.1020 1.0886 0.4449 0.020 Uiso calc R 1 . .
C C12B 0.05092(19) 0.8550(8) 0.40612(19) 0.0181(10) Uani d . 1 . .
C C13B -0.0025(2) 0.9548(8) 0.41573(19) 0.0199(10) Uani d . 1 . .
H H13B -0.0068 1.0980 0.4335 0.024 Uiso calc R 1 . .
C C14B -0.05021(19) 0.8231(8) 0.39649(18) 0.0192(11) Uani d . 1 . .
H H14B -0.0895 0.8654 0.4007 0.023 Uiso calc R 1 . .
C C15B -0.0319(2) 0.6305(8) 0.37156(19) 0.0205(11) Uani d . 1 . .
C C16B 0.2466(2) 0.4643(7) 0.33360(19) 0.0217(10) Uani d . 1 . .
H H16D 0.2288 0.4847 0.2969 0.032 Uiso calc R 1 . .
H H16E 0.2306 0.3287 0.3515 0.032 Uiso calc R 1 . .
H H16F 0.2883 0.4460 0.3292 0.032 Uiso calc R 1 . .

loop_
_atom_site_aniso_label
_atom_site_aniso_U_11
_atom_site_aniso_U_22
_atom_site_aniso_U_33
_atom_site_aniso_U_12
_atom_site_aniso_U_13
_atom_site_aniso_U_23
Br1A 0.01337(19) 0.0189(2) 0.0295(2) -0.00084(16) -0.00078(18) -0.0020(2)
Br2A 0.01479(19) 0.0238(2) 0.0281(2) 0.00409(18) -0.00157(18) -0.0022(2)
S1A 0.0125(5) 0.0164(5) 0.0244(5) 0.0002(4) -0.0001(4) -0.0024(4)
S2A 0.0136(5) 0.0167(5) 0.0243(5) 0.0014(4) -0.0024(4) -0.0038(5)
O1A 0.0171(16) 0.0175(15) 0.0274(16) -0.0013(13) -0.0005(13) -0.0063(13)
N1A 0.0151(17) 0.0182(18) 0.0155(17) 0.0041(15) -0.0002(14) -0.0033(15)
C1A 0.026(2) 0.0097(18) 0.015(2) -0.0042(17) -0.0005(18) 0.0040(15)
C2A 0.023(2) 0.0106(19) 0.016(2) 0.0004(17) -0.0006(18) -0.0004(16)
C3A 0.0113(19) 0.020(2) 0.022(2) 0.0029(16) -0.0025(17) 0.0011(18)
C4A 0.019(2) 0.016(2) 0.025(2) -0.0026(18) 0.0045(19) -0.0007(18)
C5A 0.014(2) 0.018(2) 0.015(2) 0.0016(17) 0.0007(16) 0.0038(17)
C6A 0.018(2) 0.023(2) 0.0148(19) 0.0042(18) -0.0015(17) -0.0022(18)
C7A 0.0105(19) 0.020(2) 0.017(2) -0.0025(16) 0.0019(16) -0.0007(17)
C8A 0.0121(19) 0.019(2) 0.020(2) 0.0039(17) 0.0011(17) -0.0031(18)
C9A 0.017(2) 0.018(2) 0.021(2) 0.0017(17) -0.0013(18) -0.0010(17)
C10A 0.013(2) 0.017(2) 0.031(2) -0.0012(17) 0.0091(19) -0.0004(19)
C11A 0.019(2) 0.0119(18) 0.021(2) 0.0012(17) -0.0027(17) -0.0049(17)
C12A 0.022(2) 0.018(2) 0.0131(19) -0.0004(18) 0.0019(17) 0.0010(16)
C13A 0.015(2) 0.0139(19) 0.029(2) -0.0012(17) 0.0008(18) -0.0050(18)
C14A 0.0103(19) 0.018(2) 0.025(2) -0.0006(17) -0.0011(17) -0.0049(18)
C15A 0.0130(19) 0.0171(19) 0.017(2) -0.0019(16) -0.0030(17) 0.0000(17)
C16A 0.025(2) 0.029(3) 0.017(2) 0.003(2) -0.0045(18) -0.008(2)
Br1B 0.0140(2) 0.0232(2) 0.0282(2) 0.00452(18) -0.00166(18) -0.0019(2)
Br2B 0.01694(19) 0.02161(19) 0.0238(2) -0.00367(17) -0.00273(18) 0.00052(18)
S1B 0.0141(5) 0.0175(5) 0.0217(5) -0.0001(4) -0.0029(4) -0.0023(4)
S2B 0.0132(5) 0.0188(5) 0.0258(6) -0.0006(4) -0.0008(4) -0.0032(5)
O1B 0.0109(14) 0.0128(14) 0.0343(17) 0.0006(12) -0.0031(13) -0.0018(13)
N1B 0.0145(18) 0.0189(18) 0.0234(19) -0.0011(15) -0.0021(15) -0.0030(15)
C1B 0.0068(18) 0.021(2) 0.021(2) 0.0036(16) -0.0008(16) -0.0050(18)
C2B 0.013(2) 0.017(2) 0.022(2) -0.0018(18) -0.0033(17) 0.0002(18)
C3B 0.015(2) 0.018(2) 0.020(2) 0.0011(17) -0.0056(17) -0.0047(18)
C4B 0.0109(19) 0.015(2) 0.026(2) -0.0028(16) 0.0000(17) -0.0018(17)
C5B 0.0085(18) 0.020(2) 0.021(2) 0.0005(17) -0.0009(16) -0.0017(18)
C6B 0.015(2) 0.0098(17) 0.025(2) 0.0032(16) 0.0008(17) 0.0035(17)
C7B 0.019(2) 0.0129(19) 0.023(2) -0.0020(17) -0.0065(18) -0.0021(18)
C8B 0.017(2) 0.022(2) 0.021(2) 0.0014(18) -0.0006(17) 0.0000(18)
C9B 0.016(2) 0.021(2) 0.018(2) 0.0023(18) -0.0008(17) 0.0018(18)
C10B 0.016(2) 0.022(2) 0.019(2) -0.0004(17) 0.0009(18) -0.0018(19)
C11B 0.018(2) 0.0138(19) 0.019(2) 0.0000(17) -0.0024(17) 0.0036(17)
C12B 0.0102(19) 0.020(2) 0.024(2) 0.0023(17) 0.0044(17) -0.0018(18)
C13B 0.014(2) 0.022(2) 0.024(2) -0.0014(19) -0.0026(18) -0.0017(19)
C14B 0.010(2) 0.023(2) 0.025(2) -0.0034(17) -0.0004(18) 0.0002(19)
C15B 0.014(2) 0.028(2) 0.019(2) -0.0069(19) -0.0025(18) 0.0025(19)
C16B 0.017(2) 0.023(2) 0.025(2) -0.0099(18) 0.0049(19) -0.006(2)

loop_
_atom_type_symbol
_atom_type_description
_atom_type_scat_dispersion_real
_atom_type_scat_dispersion_imag
_atom_type_scat_source
C C 0.0033 0.0016 'International Tables Vol C Tables 4.2.6.8 and 6.1.1.4'
H H 0.0000 0.0000 'International Tables Vol C Tables 4.2.6.8 and 6.1.1.4'
N N 0.0061 0.0033 'International Tables Vol C Tables 4.2.6.8 and 6.1.1.4'
O O 0.0106 0.0060 'International Tables Vol C Tables 4.2.6.8 and 6.1.1.4'
S S 0.1246 0.1234 'International Tables Vol C Tables 4.2.6.8 and 6.1.1.4'
Br Br -0.2901 2.4595 'International Tables Vol C Tables 4.2.6.8 and 6.1.1.4'

loop_
_geom_angle_atom_site_label_1
_geom_angle_atom_site_label_2
_geom_angle_atom_site_label_3
_geom_angle_site_symmetry_1
_geom_angle_site_symmetry_3
_geom_angle
_geom_angle_publ_flag
C10A S1A C7A . . 91.2(2) ?
C15A S2A C12A . . 91.0(2) ?
C16A N1A C4A . . 109.6(3) ?
C16A N1A C3A . . 110.2(3) ?
C4A N1A C3A . . 110.4(3) ?
O1A C1A C5A . . 123.0(4) ?
O1A C1A C2A . . 120.6(4) ?
C5A C1A C2A . . 116.2(4) ?
C6A C2A C3A . . 123.6(4) ?
C6A C2A C1A . . 117.1(4) ?
C3A C2A C1A . . 119.3(4) ?
N1A C3A C2A . . 109.9(4) ?
N1A C3A H3A . . 109.7 ?
C2A C3A H3A . . 109.7 ?
N1A C3A H3B . . 109.7 ?
C2A C3A H3B . . 109.7 ?
H3A C3A H3B . . 108.2 ?
N1A C4A C5A . . 110.8(4) ?
N1A C4A H4A . . 109.5 ?
C5A C4A H4A . . 109.5 ?
N1A C4A H4B . . 109.5 ?
C5A C4A H4B . . 109.5 ?
H4A C4A H4B . . 108.1 ?
C11A C5A C1A . . 116.0(4) ?
C11A C5A C4A . . 125.2(4) ?
C1A C5A C4A . . 118.8(4) ?
C2A C6A C7A . . 130.9(4) ?
C2A C6A H6A . . 114.6 ?
C7A C6A H6A . . 114.6 ?
C8A C7A C6A . . 124.7(4) ?
C8A C7A S1A . . 110.1(3) ?
C6A C7A S1A . . 125.2(3) ?
C7A C8A C9A . . 114.2(4) ?
C7A C8A H8A . . 122.9 ?
C9A C8A H8A . . 122.9 ?
C10A C9A C8A . . 111.8(4) ?
C10A C9A H9A . . 124.1 ?
C8A C9A H9A . . 124.1 ?
C9A C10A S1A . . 112.6(3) ?
C9A C10A Br1A . . 127.5(3) ?
S1A C10A Br1A . . 119.6(2) ?
C5A C11A C12A . . 131.6(4) ?
C5A C11A H11A . . 114.2 ?
C12A C11A H11A . . 114.2 ?
C13A C12A C11A . . 124.2(4) ?
C13A C12A S2A . . 110.1(3) ?
C11A C12A S2A . . 125.6(3) ?
C12A C13A C14A . . 114.6(4) ?
C12A C13A H13A . . 122.7 ?
C14A C13A H13A . . 122.7 ?
C15A C14A C13A . . 110.5(4) ?
C15A C14A H14A . . 124.7 ?
C13A C14A H14A . . 124.7 ?
C14A C15A S2A . . 113.8(3) ?
C14A C15A Br2A . . 126.6(3) ?
S2A C15A Br2A . . 119.6(2) ?
N1A C16A H16A . . 109.5 ?
N1A C16A H16B . . 109.5 ?
H16A C16A H16B . . 109.5 ?
N1A C16A H16C . . 109.5 ?
H16A C16A H16C . . 109.5 ?
H16B C16A H16C . . 109.5 ?
C10B S1B C7B . . 91.1(2) ?
C15B S2B C12B . . 91.4(2) ?
C4B N1B C16B . . 108.7(3) ?
C4B N1B C3B . . 110.8(3) ?
C16B N1B C3B . . 110.4(3) ?
O1B C1B C5B . . 121.5(4) ?
O1B C1B C2B . . 120.9(4) ?
C5B C1B C2B . . 117.4(4) ?
C6B C2B C1B . . 117.5(4) ?
C6B C2B C3B . . 124.7(4) ?
C1B C2B C3B . . 117.8(4) ?
N1B C3B C2B . . 109.5(3) ?
N1B C3B H3C . . 109.8 ?
C2B C3B H3C . . 109.8 ?
N1B C3B H3D . . 109.8 ?
C2B C3B H3D . . 109.8 ?
H3C C3B H3D . . 108.2 ?
N1B C4B C5B . . 110.8(3) ?
N1B C4B H4C . . 109.5 ?
C5B C4B H4C . . 109.5 ?
N1B C4B H4D . . 109.5 ?
C5B C4B H4D . . 109.5 ?
H4C C4B H4D . . 108.1 ?
C11B C5B C1B . . 117.0(4) ?
C11B C5B C4B . . 124.3(4) ?
C1B C5B C4B . . 118.6(4) ?
C2B C6B C7B . . 131.2(4) ?
C2B C6B H6B . . 114.4 ?
C7B C6B H6B . . 114.4 ?
C8B C7B C6B . . 124.8(4) ?
C8B C7B S1B . . 109.9(3) ?
C6B C7B S1B . . 125.3(3) ?
C7B C8B C9B . . 113.6(4) ?
C7B C8B H8B . . 123.2 ?
C9B C8B H8B . . 123.2 ?
C10B C9B C8B . . 112.4(4) ?
C10B C9B H9B . . 123.8 ?
C8B C9B H9B . . 123.8 ?
C9B C10B S1B . . 113.0(3) ?
C9B C10B Br1B . . 126.9(4) ?
S1B C10B Br1B . . 120.0(3) ?
C5B C11B C12B . . 129.5(4) ?
C5B C11B H11B . . 115.3 ?
C12B C11B H11B . . 115.3 ?
C13B C12B C11B . . 124.0(4) ?
C13B C12B S2B . . 109.8(3) ?
C11B C12B S2B . . 126.2(3) ?
C12B C13B C14B . . 114.2(4) ?
C12B C13B H13B . . 122.9 ?
C14B C13B H13B . . 122.9 ?
C15B C14B C13B . . 110.8(4) ?
C15B C14B H14B . . 124.6 ?
C13B C14B H14B . . 124.6 ?
C14B C15B S2B . . 113.9(3) ?
C14B C15B Br2B . . 126.8(4) ?
S2B C15B Br2B . . 119.3(3) ?
N1B C16B H16D . . 109.5 ?
N1B C16B H16E . . 109.5 ?
H16D C16B H16E . . 109.5 ?
N1B C16B H16F . . 109.5 ?
H16D C16B H16F . . 109.5 ?
H16E C16B H16F . . 109.5 ?

loop_
_geom_bond_atom_site_label_1
_geom_bond_atom_site_label_2
_geom_bond_site_symmetry_2
_geom_bond_distance
_geom_bond_publ_flag
Br1A C10A . 1.879(5) ?
Br2A C15A . 1.880(4) ?
S1A C10A . 1.726(5) ?
S1A C7A . 1.748(5) ?
S2A C15A . 1.718(4) ?
S2A C12A . 1.745(4) ?
O1A C1A . 1.225(5) ?
N1A C16A . 1.464(6) ?
N1A C4A . 1.466(6) ?
N1A C3A . 1.502(6) ?
C1A C5A . 1.497(6) ?
C1A C2A . 1.506(6) ?
C2A C6A . 1.359(6) ?
C2A C3A . 1.502(6) ?
C3A H3A . 0.9900 ?
C3A H3B . 0.9900 ?
C4A C5A . 1.499(6) ?
C4A H4A . 0.9900 ?
C4A H4B . 0.9900 ?
C5A C11A . 1.345(6) ?
C6A C7A . 1.429(6) ?
C6A H6A . 0.9500 ?
C7A C8A . 1.376(6) ?
C8A C9A . 1.412(6) ?
C8A H8A . 0.9500 ?
C9A C10A . 1.366(6) ?
C9A H9A . 0.9500 ?
C11A C12A . 1.437(6) ?
C11A H11A . 0.9500 ?
C12A C13A . 1.375(6) ?
C13A C14A . 1.421(6) ?
C13A H13A . 0.9500 ?
C14A C15A . 1.364(6) ?
C14A H14A . 0.9500 ?
C16A H16A . 0.9800 ?
C16A H16B . 0.9800 ?
C16A H16C . 0.9800 ?
Br1B C10B . 1.881(5) ?
Br2B C15B . 1.875(5) ?
S1B C10B . 1.715(5) ?
S1B C7B . 1.748(4) ?
S2B C15B . 1.724(5) ?
S2B C12B . 1.737(5) ?
O1B C1B . 1.231(5) ?
N1B C4B . 1.451(6) ?
N1B C16B . 1.462(6) ?
N1B C3B . 1.469(6) ?
C1B C5B . 1.476(6) ?
C1B C2B . 1.482(6) ?
C2B C6B . 1.330(6) ?
C2B C3B . 1.523(6) ?
C3B H3C . 0.9900 ?
C3B H3D . 0.9900 ?
C4B C5B . 1.512(6) ?
C4B H4C . 0.9900 ?
C4B H4D . 0.9900 ?
C5B C11B . 1.353(6) ?
C6B C7B . 1.465(6) ?
C6B H6B . 0.9500 ?
C7B C8B . 1.381(6) ?
C8B C9B . 1.404(6) ?
C8B H8B . 0.9500 ?
C9B C10B . 1.349(6) ?
C9B H9B . 0.9500 ?
C11B C12B . 1.445(6) ?
C11B H11B . 0.9500 ?
C12B C13B . 1.391(6) ?
C13B C14B . 1.429(6) ?
C13B H13B . 0.9500 ?
C14B C15B . 1.350(7) ?
C14B H14B . 0.9500 ?
C16B H16D . 0.9800 ?
C16B H16E . 0.9800 ?
C16B H16F . 0.9800 ?

loop_
_geom_hbond_atom_site_label_D
_geom_hbond_atom_site_label_H
_geom_hbond_atom_site_label_A
_geom_hbond_site_symmetry_A
_geom_hbond_distance_DH
_geom_hbond_distance_HA
_geom_hbond_distance_DA
_geom_hbond_angle_DHA
_geom_hbond_publ_flag
C4A H4A O1A 1_565 0.99 2.55 3.441(6) 150 ?
C4B H4C O1B 1_545 0.99 2.60 3.493(6) 150 ?
C13A H13A O1B 1_545 0.95 2.45 3.159(6) 131 ?
C8B H8B O1A 1_565 0.95 2.42 3.144(6) 133 ?

loop_
_geom_torsion_atom_site_label_1
_geom_torsion_atom_site_label_2
_geom_torsion_atom_site_label_3
_geom_torsion_atom_site_label_4
_geom_torsion_site_symmetry_1
_geom_torsion_site_symmetry_2
_geom_torsion_site_symmetry_3
_geom_torsion_site_symmetry_4
_geom_torsion
_geom_torsion_publ_flag
O1A C1A C2A C6A . . . . 11.3(6) ?
C5A C1A C2A C6A . . . . -163.4(4) ?
O1A C1A C2A C3A . . . . -171.4(4) ?
C5A C1A C2A C3A . . . . 13.9(6) ?
C16A N1A C3A C2A . . . . 177.1(4) ?
C4A N1A C3A C2A . . . . -61.6(4) ?
C6A C2A C3A N1A . . . . -160.7(4) ?
C1A C2A C3A N1A . . . . 22.1(5) ?
C16A N1A C4A C5A . . . . -175.4(4) ?
C3A N1A C4A C5A . . . . 63.1(4) ?
O1A C1A C5A C11A . . . . -10.5(6) ?
C2A C1A C5A C11A . . . . 164.1(4) ?
O1A C1A C5A C4A . . . . 172.3(4) ?
C2A C1A C5A C4A . . . . -13.1(6) ?
N1A C4A C5A C11A . . . . 158.6(4) ?
N1A C4A C5A C1A . . . . -24.5(5) ?
C3A C2A C6A C7A . . . . -0.6(8) ?
C1A C2A C6A C7A . . . . 176.6(4) ?
C2A C6A C7A C8A . . . . -179.4(5) ?
C2A C6A C7A S1A . . . . -1.9(7) ?
C10A S1A C7A C8A . . . . -2.6(4) ?
C10A S1A C7A C6A . . . . 179.6(4) ?
C6A C7A C8A C9A . . . . -178.8(4) ?
S1A C7A C8A C9A . . . . 3.4(5) ?
C7A C8A C9A C10A . . . . -2.6(6) ?
C8A C9A C10A S1A . . . . 0.5(5) ?
C8A C9A C10A Br1A . . . . 174.4(3) ?
C7A S1A C10A C9A . . . . 1.2(4) ?
C7A S1A C10A Br1A . . . . -173.2(3) ?
C1A C5A C11A C12A . . . . -174.7(4) ?
C4A C5A C11A C12A . . . . 2.3(8) ?
C5A C11A C12A C13A . . . . -179.9(5) ?
C5A C11A C12A S2A . . . . 3.9(7) ?
C15A S2A C12A C13A . . . . 0.2(4) ?
C15A S2A C12A C11A . . . . 176.9(4) ?
C11A C12A C13A C14A . . . . -177.1(4) ?
S2A C12A C13A C14A . . . . -0.4(5) ?
C12A C13A C14A C15A . . . . 0.4(6) ?
C13A C14A C15A S2A . . . . -0.2(5) ?
C13A C14A C15A Br2A . . . . -177.9(3) ?
C12A S2A C15A C14A . . . . 0.0(4) ?
C12A S2A C15A Br2A . . . . 177.9(3) ?
O1B C1B C2B C6B . . . . 10.4(7) ?
C5B C1B C2B C6B . . . . -165.7(4) ?
O1B C1B C2B C3B . . . . -172.3(4) ?
C5B C1B C2B C3B . . . . 11.6(6) ?
C4B N1B C3B C2B . . . . -64.2(4) ?
C16B N1B C3B C2B . . . . 175.3(4) ?
C6B C2B C3B N1B . . . . -156.7(4) ?
C1B C2B C3B N1B . . . . 26.2(5) ?
C16B N1B C4B C5B . . . . -176.9(4) ?
C3B N1B C4B C5B . . . . 61.7(5) ?
O1B C1B C5B C11B . . . . -15.0(6) ?
C2B C1B C5B C11B . . . . 161.0(4) ?
O1B C1B C5B C4B . . . . 169.3(4) ?
C2B C1B C5B C4B . . . . -14.6(6) ?
N1B C4B C5B C11B . . . . 163.6(4) ?
N1B C4B C5B C1B . . . . -21.1(6) ?
C1B C2B C6B C7B . . . . 174.0(4) ?
C3B C2B C6B C7B . . . . -3.1(8) ?
C2B C6B C7B C8B . . . . 178.2(5) ?
C2B C6B C7B S1B . . . . -4.3(7) ?
C10B S1B C7B C8B . . . . -0.8(4) ?
C10B S1B C7B C6B . . . . -178.5(4) ?
C6B C7B C8B C9B . . . . 179.3(4) ?
S1B C7B C8B C9B . . . . 1.6(5) ?
C7B C8B C9B C10B . . . . -1.8(6) ?
C8B C9B C10B S1B . . . . 1.1(5) ?
C8B C9B C10B Br1B . . . . 177.2(3) ?
C7B S1B C10B C9B . . . . -0.2(4) ?
C7B S1B C10B Br1B . . . . -176.6(3) ?
C1B C5B C11B C12B . . . . -173.4(4) ?
C4B C5B C11B C12B . . . . 2.0(8) ?
C5B C11B C12B C13B . . . . -177.8(5) ?
C5B C11B C12B S2B . . . . 4.5(7) ?
C15B S2B C12B C13B . . . . -0.3(4) ?
C15B S2B C12B C11B . . . . 177.8(4) ?
C11B C12B C13B C14B . . . . -177.0(4) ?
S2B C12B C13B C14B . . . . 1.1(5) ?
C12B C13B C14B C15B . . . . -1.6(6) ?
C13B C14B C15B S2B . . . . 1.4(5) ?
C13B C14B C15B Br2B . . . . -177.8(3) ?
C12B S2B C15B C14B . . . . -0.7(4) ?
C12B S2B C15B Br2B . . . . 178.5(3) ?
